data_7205431
loop_
_publ_author_name
'Dikundwar, Amol G.'
'Venkateswarlu, Ch.'
'Piltz, Ross O.'
'Chandrasekaran, Srinivasan'
'Guru Row, Tayur N.'

_publ_section_title
;
 Crystal structures of fluorinated aryl biscarbonates and a
 biscarbamate: a counterpoise between weak intermolecular interactions
 and molecular symmetry
;
_journal_issue 5
_journal_name_full CrystEngComm
_journal_page_first 1531
_journal_paper_doi 10.1039/c0ce00537a
_journal_volume 13
_journal_year 2011
_chemical_compound_source 'see text'
_chemical_formula_moiety 'C18 H6 F10 N2 O4'
_chemical_formula_sum 'C18 H6 F10 N2 O4'
_chemical_formula_weight 504.25
_chemical_name_systematic
;
But-2-yne-1,4-diyl bis(2,3,4,5,6-pentafluorophenylcarbamate)
;
_space_group_IT_number 14
_symmetry_cell_setting monoclinic
_symmetry_Int_Tables_number 14
_symmetry_space_group_name_Hall '-P 2ybc'
_symmetry_space_group_name_H-M 'P 1 21/c 1'
_atom_sites_solution_hydrogens geom
_atom_sites_solution_primary direct
_atom_sites_solution_secondary difmap
_cell_angle_alpha 90
_cell_angle_beta 102.247(6)
_cell_angle_gamma 90
_cell_formula_units_Z 2
_cell_length_a 6.8592(5)
_cell_length_b 4.8508(3)
_cell_length_c 27.201(2)
_cell_measurement_reflns_used 10202
_cell_measurement_temperature 150(1)
_cell_measurement_theta_max 26.00
_cell_measurement_theta_min 3.04
_cell_volume 884.45(11)
_computing_cell_refinement 'CrysAlisPro CCD (Oxford Diffraction, 2009)'
_computing_data_collection 'CrysAlisPro CCD (Oxford Diffraction, 2009)'
_computing_data_reduction 'CrysAlisPro RED (Oxford Diffraction, 2009)'
_computing_molecular_graphics 'Ortep-3 (Farrugia, 1997) and CAMERON (Watkin et al., 1993)'
_computing_publication_material 'WinGX (Farrugia, 1999)'
_computing_structure_refinement 'SHELXL97 (Sheldrick, 2008)'
_computing_structure_solution 'SHELXS97 (Sheldrick, 2008)'
_diffrn_ambient_temperature 150(1)
_diffrn_measured_fraction_theta_full 0.999
_diffrn_measured_fraction_theta_max 0.999
_diffrn_measurement_device_type 'Oxford Xcalibur,Eos(Nova) CCD detector'
_diffrn_measurement_method 'f\w scans'
_diffrn_radiation_monochromator graphite
_diffrn_radiation_probe x-ray
_diffrn_radiation_source 'Enhance (Mo) X-ray Source'
_diffrn_radiation_type MoK\a
_diffrn_radiation_wavelength 0.71073
_diffrn_reflns_av_R_equivalents 0.0518
_diffrn_reflns_av_sigmaI/netI 0.0366
_diffrn_reflns_limit_h_max 8
_diffrn_reflns_limit_h_min -8
_diffrn_reflns_limit_k_max 5
_diffrn_reflns_limit_k_min -5
_diffrn_reflns_limit_l_max 33
_diffrn_reflns_limit_l_min -33
_diffrn_reflns_number 10202
_diffrn_reflns_reduction_process
;
;
_diffrn_reflns_theta_full 26.00
_diffrn_reflns_theta_max 26.00
_diffrn_reflns_theta_min 3.04
_exptl_absorpt_coefficient_mu 0.202
_exptl_absorpt_correction_T_max 0.9606
_exptl_absorpt_correction_T_min 0.9606
_exptl_absorpt_correction_type multi-scan
_exptl_absorpt_process_details 'CrysAlis RED (Oxford Diffraction,2009)'
_exptl_crystal_colour colourless
_exptl_crystal_density_diffrn 1.893
_exptl_crystal_density_method 'Not Measured'
_exptl_crystal_description plate
_exptl_crystal_F_000 500
_exptl_crystal_size_max 0.35
_exptl_crystal_size_mid 0.30
_exptl_crystal_size_min 0.1
_refine_diff_density_max 0.199
_refine_diff_density_min -0.236
_refine_diff_density_rms 0.046
_refine_ls_extinction_method none
_refine_ls_goodness_of_fit_ref 1.002
_refine_ls_hydrogen_treatment mixed
_refine_ls_matrix_type full
_refine_ls_number_parameters 166
_refine_ls_number_reflns 1731
_refine_ls_number_restraints 0
_refine_ls_restrained_S_all 1.002
_refine_ls_R_factor_all 0.0540
_refine_ls_R_factor_gt 0.0344
_refine_ls_shift/su_max 0.001
_refine_ls_shift/su_mean 0.000
_refine_ls_structure_factor_coef Fsqd
_refine_ls_weighting_details 'calc w=1/[\s^2^(Fo^2^)+(0.0440P)^2^+0.0000P] where P=(Fo^2^+2Fc^2^)/3'
_refine_ls_weighting_scheme calc
_refine_ls_wR_factor_gt 0.0805
_refine_ls_wR_factor_ref 0.0842
_reflns_number_gt 1245
_reflns_number_total 1731
_reflns_threshold_expression >2sigma(I)
_cod_data_source_file C0CE00537A.TXT
_cod_data_source_block veapfa150
_cod_depositor_comments
;
The following automatic conversions were performed:
'_symmetry_cell_setting' value 'Monoclinic' changed to 'monoclinic'
according to '/home/saulius/struct/CIF-dictionaries/cif_core.dic'
dictionary named 'cif_core.dic' version 2.4.1 from 2010-06-29.

Automatic conversion script
Id: cif_fix_enum 1555 2011-01-17 13:19:09Z saulius 
;
_cod_original_cell_volume 884.46(11)
_cod_original_sg_symbol_H-M 'P 21/c'
_cod_database_code 7205431

loop_
_symmetry_equiv_pos_site_id
_symmetry_equiv_pos_as_xyz
1 x,y,z
2 -x,1/2+y,1/2-z
3 -x,-y,-z
4 x,1/2-y,1/2+z

loop_
_atom_site_label
_atom_site_type_symbol
_atom_site_fract_x
_atom_site_fract_y
_atom_site_fract_z
_atom_site_U_iso_or_equiv
_atom_site_adp_type
_atom_site_occupancy
_atom_site_symmetry_multiplicity
_atom_site_calc_flag
_atom_site_refinement_flags
_atom_site_disorder_assembly
_atom_site_disorder_group
F5 F 0.51573(15) 0.8781(2) 0.09380(4) 0.0287(3) Uani 1 1 d . . .
F1 F 0.27533(15) 0.1462(2) 0.17873(4) 0.0321(3) Uani 1 1 d . . .
F4 F 0.87885(16) 0.8161(2) 0.15296(5) 0.0372(3) Uani 1 1 d . . .
F2 F 0.64169(17) 0.0725(2) 0.23479(4) 0.0379(3) Uani 1 1 d . . .
O2 O 0.11436(19) 0.1217(2) 0.07562(5) 0.0273(3) Uani 1 1 d . . .
O1 O -0.09808(17) 0.4774(2) 0.05409(5) 0.0257(3) Uani 1 1 d . . .
F3 F 0.94759(16) 0.4018(2) 0.22229(5) 0.0431(4) Uani 1 1 d . . .
N1 N 0.1949(2) 0.5588(3) 0.10363(6) 0.0234(4) Uani 1 1 d . . .
C4 C 0.3854(3) 0.5077(4) 0.13291(7) 0.0201(4) Uani 1 1 d . . .
C6 C 0.6115(3) 0.2689(4) 0.19932(7) 0.0254(5) Uani 1 1 d . . .
C5 C 0.4230(3) 0.3063(4) 0.16995(7) 0.0226(4) Uani 1 1 d . . .
C9 C 0.5445(3) 0.6735(4) 0.12799(7) 0.0227(4) Uani 1 1 d . . .
C2 C -0.2413(3) 0.2845(4) 0.02614(9) 0.0256(5) Uani 1 1 d . . .
C3 C 0.0749(3) 0.3631(4) 0.07767(7) 0.0219(4) Uani 1 1 d . . .
C7 C 0.7663(3) 0.4364(4) 0.19342(7) 0.0268(5) Uani 1 1 d . . .
C8 C 0.7319(3) 0.6428(4) 0.15798(8) 0.0263(5) Uani 1 1 d . . .
C1 C -0.4254(3) 0.4388(4) 0.00748(7) 0.0247(4) Uani 1 1 d . . .
H2A H -0.186(3) 0.209(4) -0.0001(7) 0.018(5) Uiso 1 1 d . . .
H1N H 0.165(3) 0.709(4) 0.0982(8) 0.024(6) Uiso 1 1 d . . .
H2B H -0.266(3) 0.139(4) 0.0470(8) 0.032(6) Uiso 1 1 d . . .

loop_
_atom_site_aniso_label
_atom_site_aniso_U_11
_atom_site_aniso_U_22
_atom_site_aniso_U_33
_atom_site_aniso_U_23
_atom_site_aniso_U_13
_atom_site_aniso_U_12
F5 0.0306(6) 0.0214(6) 0.0349(7) 0.0030(5) 0.0086(5) -0.0032(5)
F1 0.0275(6) 0.0302(6) 0.0386(7) 0.0077(5) 0.0069(5) -0.0055(5)
F4 0.0224(6) 0.0378(7) 0.0522(8) -0.0066(6) 0.0098(5) -0.0104(5)
F2 0.0395(7) 0.0384(7) 0.0313(7) 0.0104(5) -0.0022(5) 0.0046(6)
O2 0.0261(7) 0.0142(7) 0.0382(9) 0.0019(6) -0.0008(6) 0.0013(6)
O1 0.0188(7) 0.0191(6) 0.0348(8) -0.0008(6) -0.0047(6) 0.0018(6)
F3 0.0249(6) 0.0465(7) 0.0498(8) -0.0032(6) -0.0105(6) 0.0030(6)
N1 0.0201(8) 0.0125(8) 0.0350(10) 0.0007(7) -0.0003(7) 0.0021(7)
C4 0.0201(9) 0.0165(9) 0.0236(10) -0.0044(8) 0.0045(8) -0.0001(8)
C6 0.0293(11) 0.0234(10) 0.0221(11) -0.0014(8) 0.0021(8) 0.0039(9)
C5 0.0218(10) 0.0200(10) 0.0276(11) -0.0023(8) 0.0089(8) -0.0017(8)
C9 0.0257(10) 0.0179(10) 0.0250(11) -0.0015(8) 0.0065(8) 0.0012(8)
C2 0.0208(10) 0.0240(10) 0.0290(12) -0.0010(9) -0.0014(8) -0.0025(9)
C3 0.0202(10) 0.0199(10) 0.0251(11) 0.0036(8) 0.0037(8) 0.0006(8)
C7 0.0188(9) 0.0280(10) 0.0304(11) -0.0081(9) -0.0019(8) 0.0040(9)
C8 0.0190(10) 0.0257(10) 0.0349(12) -0.0106(9) 0.0074(8) -0.0054(9)
C1 0.0228(9) 0.0267(11) 0.0233(10) -0.0027(8) 0.0015(8) -0.0049(8)

loop_
_atom_type_symbol
_atom_type_description
_atom_type_scat_dispersion_real
_atom_type_scat_dispersion_imag
_atom_type_scat_source
O O 0.0106 0.0060 'International Tables Vol C Tables 4.2.6.8 and 6.1.1.4'
N N 0.0061 0.0033 'International Tables Vol C Tables 4.2.6.8 and 6.1.1.4'
F F 0.0171 0.0103 'International Tables Vol C Tables 4.2.6.8 and 6.1.1.4'
H H 0.0000 0.0000 'International Tables Vol C Tables 4.2.6.8 and 6.1.1.4'
C C 0.0033 0.0016 'International Tables Vol C Tables 4.2.6.8 and 6.1.1.4'

loop_
_geom_angle_atom_site_label_1
_geom_angle_atom_site_label_2
_geom_angle_atom_site_label_3
_geom_angle
_geom_angle_site_symmetry_1
_geom_angle_site_symmetry_3
_geom_angle_publ_flag
C3 O1 C2 114.57(14) . . ?
C3 N1 C4 124.29(16) . . ?
C3 N1 H1N 117.2(15) . . ?
C4 N1 H1N 117.6(15) . . ?
C9 C4 C5 116.74(16) . . ?
C9 C4 N1 120.09(16) . . ?
C5 C4 N1 123.03(16) . . ?
F2 C6 C7 119.97(16) . . ?
F2 C6 C5 119.51(17) . . ?
C7 C6 C5 120.49(17) . . ?
F1 C5 C6 118.19(16) . . ?
F1 C5 C4 120.49(16) . . ?
C6 C5 C4 121.31(17) . . ?
F5 C9 C8 118.11(16) . . ?
F5 C9 C4 119.46(16) . . ?
C8 C9 C4 122.40(18) . . ?
O1 C2 C1 106.90(15) . . ?
O1 C2 H2A 108.1(11) . . ?
C1 C2 H2A 112.9(11) . . ?
O1 C2 H2B 110.8(12) . . ?
C1 C2 H2B 109.9(12) . . ?
H2A C2 H2B 108.3(16) . . ?
O2 C3 O1 124.25(16) . . ?
O2 C3 N1 126.01(17) . . ?
O1 C3 N1 109.74(15) . . ?
F3 C7 C6 120.30(17) . . ?
F3 C7 C8 120.30(17) . . ?
C6 C7 C8 119.39(17) . . ?
F4 C8 C7 120.44(16) . . ?
F4 C8 C9 119.94(17) . . ?
C7 C8 C9 119.61(17) . . ?
C1 C1 C2 179.4(3) 3_465 . ?

loop_
_geom_bond_atom_site_label_1
_geom_bond_atom_site_label_2
_geom_bond_distance
_geom_bond_site_symmetry_2
_geom_bond_publ_flag
F5 C9 1.346(2) . ?
F1 C5 1.337(2) . ?
F4 C8 1.342(2) . ?
F2 C6 1.341(2) . ?
O2 C3 1.206(2) . ?
O1 C3 1.343(2) . ?
O1 C2 1.450(2) . ?
F3 C7 1.333(2) . ?
N1 C3 1.353(2) . ?
N1 C4 1.400(2) . ?
N1 H1N 0.762(18) . ?
C4 C9 1.385(3) . ?
C4 C5 1.388(2) . ?
C6 C7 1.373(3) . ?
C6 C5 1.380(2) . ?
C9 C8 1.376(3) . ?
C2 C1 1.463(3) . ?
C2 H2A 0.948(19) . ?
C2 H2B 0.94(2) . ?
C7 C8 1.375(3) . ?
C1 C1 1.179(4) 3_465 ?

loop_
_geom_torsion_atom_site_label_1
_geom_torsion_atom_site_label_2
_geom_torsion_atom_site_label_3
_geom_torsion_atom_site_label_4
_geom_torsion
_geom_torsion_site_symmetry_1
_geom_torsion_site_symmetry_2
_geom_torsion_site_symmetry_3
_geom_torsion_site_symmetry_4
_geom_torsion_publ_flag
C3 N1 C4 C9 132.1(2) . . . . ?
C3 N1 C4 C5 -52.3(3) . . . . ?
F2 C6 C5 F1 1.1(3) . . . . ?
C7 C6 C5 F1 -176.95(16) . . . . ?
F2 C6 C5 C4 179.86(16) . . . . ?
C7 C6 C5 C4 1.8(3) . . . . ?
C9 C4 C5 F1 176.84(16) . . . . ?
N1 C4 C5 F1 1.1(3) . . . . ?
C9 C4 C5 C6 -1.9(3) . . . . ?
N1 C4 C5 C6 -177.55(17) . . . . ?
C5 C4 C9 F5 -177.90(16) . . . . ?
N1 C4 C9 F5 -2.1(3) . . . . ?
C5 C4 C9 C8 0.1(3) . . . . ?
N1 C4 C9 C8 175.93(17) . . . . ?
C3 O1 C2 C1 174.43(16) . . . . ?
C2 O1 C3 O2 1.6(3) . . . . ?
C2 O1 C3 N1 -178.26(16) . . . . ?
C4 N1 C3 O2 -0.7(3) . . . . ?
C4 N1 C3 O1 179.12(17) . . . . ?
F2 C6 C7 F3 1.1(3) . . . . ?
C5 C6 C7 F3 179.17(17) . . . . ?
F2 C6 C7 C8 -177.95(17) . . . . ?
C5 C6 C7 C8 0.1(3) . . . . ?
F3 C7 C8 F4 -1.8(3) . . . . ?
C6 C7 C8 F4 177.26(17) . . . . ?
F3 C7 C8 C9 179.11(17) . . . . ?
C6 C7 C8 C9 -1.8(3) . . . . ?
F5 C9 C8 F4 0.7(3) . . . . ?
C4 C9 C8 F4 -177.35(16) . . . . ?
F5 C9 C8 C7 179.77(16) . . . . ?
C4 C9 C8 C7 1.8(3) . . . . ?
